data_2311504
loop_
_publ_author_name
'Said, Musa A.'
'Aouad, Mohamed R.'
'Hughes, David L.'
'Almehmadi, Meshal A.'
'Messali, Mouslim'

_publ_section_title
;
 Synthesis and crystal structure of a new pyridinium bromide salt:
 4-methyl-1-(3-phen-oxy-prop-yl)pyridinium bromide.
;
_journal_issue 'Pt 12'
_journal_name_full 'Acta crystallographica. Section E, Crystallographic communications'
_journal_page_first 1831
_journal_page_last 1834
_journal_paper_doi 10.1107/S2056989017015481
_journal_volume 73
_journal_year 2017
_chemical_formula_iupac 'C15 H18 N O +, Br -'
_chemical_formula_moiety 'C15 H18 N O +, Br -'
_chemical_formula_structural '4-methyl-1-(3-phenoxypropyl)pyridinium bromide'
_chemical_formula_sum 'C15 H18 Br N O'
_chemical_formula_weight 308.21
_chemical_name_systematic
;
4-Methyl-1-(3-phenoxypropyl)pyridinium bromide
;
_space_group_crystal_system orthorhombic
_space_group_IT_number 61
_space_group_name_Hall '-P 2ac 2ab'
_space_group_name_H-M_alt 'P b c a'
_atom_sites_solution_hydrogens geom
_atom_sites_solution_primary direct
_atom_sites_solution_secondary difmap
_audit_creation_method SHELXL-2014/7
_cell_angle_alpha 90
_cell_angle_beta 90
_cell_angle_gamma 90
_cell_formula_units_Z 8
_cell_length_a 10.3615(3)
_cell_length_b 13.8916(6)
_cell_length_c 20.2121(8)
_cell_measurement_reflns_used 5457
_cell_measurement_temperature 295(2)
_cell_measurement_theta_max 25.5460
_cell_measurement_theta_min 3.1690
_cell_volume 2909.29(19)
_computing_cell_refinement
;
CrysAlis PRO (Agilent, 2014)
;
_computing_data_collection
;
CrysAlis PRO (Agilent, 2014)
;
_computing_data_reduction
;
CrysAlis PRO (Agilent, 2014)
;
_computing_molecular_graphics
;
ORTEP-3 for Windows (Farrugia, 2012)
;
_computing_publication_material
;
SHELXL2014 (Sheldrick, 2015) and WinGX (Farrugia, 2012)
;
_computing_structure_refinement
;
SHELXL2014 (Sheldrick, 2015)
;
_computing_structure_solution
;
SHELXS97 (Sheldrick, 2008)
;
_diffrn_ambient_temperature 295.0(10)
_diffrn_detector_area_resol_mean 16.0050
_diffrn_measured_fraction_theta_full 0.998
_diffrn_measured_fraction_theta_max 0.998
_diffrn_measurement_device_type 'Oxford Diffraction Xcalibur 3/Sapphire3 CCD'
_diffrn_measurement_method 'Thin slice \f and \w scans'
_diffrn_radiation_monochromator graphite
_diffrn_radiation_source 'Enhance (Mo) X-ray Source'
_diffrn_radiation_type Mo-K\a
_diffrn_radiation_wavelength 0.71073
_diffrn_reflns_av_R_equivalents 0.0476
_diffrn_reflns_limit_h_max 12
_diffrn_reflns_limit_h_min -12
_diffrn_reflns_limit_k_max 16
_diffrn_reflns_limit_k_min -16
_diffrn_reflns_limit_l_max 24
_diffrn_reflns_limit_l_min -24
_diffrn_reflns_number 38980
_diffrn_reflns_theta_full 24.999
_diffrn_reflns_theta_max 24.999
_diffrn_reflns_theta_min 3.559
_exptl_absorpt_coefficient_mu 2.815
_exptl_absorpt_correction_T_max 1.000
_exptl_absorpt_correction_T_min 0.529
_exptl_absorpt_correction_type multi-scan
_exptl_absorpt_process_details
;
(CrysAlis Pro; Agilent, 2014)
;
_exptl_crystal_colour colourless
_exptl_crystal_density_diffrn 1.407
_exptl_crystal_description prism
_exptl_crystal_F_000 1264
_exptl_crystal_size_max 0.60
_exptl_crystal_size_mid 0.19
_exptl_crystal_size_min 0.10
_refine_diff_density_max 0.270
_refine_diff_density_min -0.246
_refine_ls_extinction_method none
_refine_ls_goodness_of_fit_ref 1.199
_refine_ls_hydrogen_treatment constr
_refine_ls_matrix_type full
_refine_ls_number_parameters 164
_refine_ls_number_reflns 2560
_refine_ls_number_restraints 0
_refine_ls_restrained_S_all 1.199
_refine_ls_R_factor_all 0.0561
_refine_ls_R_factor_gt 0.0450
_refine_ls_shift/su_max 0.001
_refine_ls_shift/su_mean 0.000
_refine_ls_structure_factor_coef Fsqd
_refine_ls_weighting_details 'w=1/[\s^2^(Fo^2^)+(0.0313P)^2^+1.5286P] where P=(Fo^2^+2Fc^2^)/3'
_refine_ls_weighting_scheme calc
_refine_ls_wR_factor_gt 0.0827
_refine_ls_wR_factor_ref 0.0865
_reflns_number_gt 2212
_reflns_number_total 2560
_reflns_threshold_expression 'I > 2\s(I)'
_cod_data_source_file su5395sup1.cif
_cod_data_source_block I
_cod_database_code 2311504
_shelx_space_group_comment
;
The symmetry employed for this shelxl refinement is uniquely defined
by the following loop, which should always be used as a source of
symmetry information in preference to the above space-group names.
They are only intended as comments.
;

loop_
_space_group_symop_operation_xyz
'x, y, z'
'-x+1/2, -y, z+1/2'
'-x, y+1/2, -z+1/2'
'x+1/2, -y+1/2, -z'
'-x, -y, -z'
'x-1/2, y, -z-1/2'
'x, -y-1/2, z-1/2'
'-x-1/2, y-1/2, z'

loop_
_atom_site_type_symbol
_atom_site_label
_atom_site_fract_x
_atom_site_fract_y
_atom_site_fract_z
_atom_site_U_iso_or_equiv
_atom_site_adp_type
_atom_site_calc_flag
_atom_site_occupancy
Br Br1 0.33702(3) 0.68529(3) 0.38455(2) 0.05802(14) Uani d 1
C C1 0.3412(3) 0.6101(2) 0.61560(14) 0.0449(7) Uani d 1
C C2 0.2231(3) 0.6169(2) 0.58402(17) 0.0497(8) Uani d 1
H H2 0.2174 0.6070 0.5386 0.060 Uiso calc 1
C C3 0.1146(4) 0.6382(3) 0.6199(2) 0.0665(10) Uani d 1
H H3 0.0352 0.6421 0.5986 0.080 Uiso calc 1
C C4 0.1213(4) 0.6540(3) 0.6864(2) 0.0768(12) Uani d 1
H H4 0.0471 0.6694 0.7101 0.092 Uiso calc 1
C C5 0.2377(4) 0.6470(3) 0.71827(19) 0.0756(11) Uani d 1
H H5 0.2422 0.6578 0.7636 0.091 Uiso calc 1
C C6 0.3494(3) 0.6241(3) 0.68326(16) 0.0567(9) Uani d 1
H H6 0.4281 0.6182 0.7050 0.068 Uiso calc 1
O O7 0.44380(18) 0.58949(16) 0.57589(10) 0.0516(6) Uani d 1
C C8 0.5707(3) 0.5894(2) 0.60379(14) 0.0487(8) Uani d 1
H H8A 0.5792 0.5381 0.6360 0.058 Uiso calc 1
H H8B 0.5880 0.6503 0.6256 0.058 Uiso calc 1
C C9 0.6631(3) 0.5744(2) 0.54734(16) 0.0514(8) Uani d 1
H H9A 0.6427 0.5145 0.5250 0.062 Uiso calc 1
H H9B 0.7504 0.5696 0.5644 0.062 Uiso calc 1
C C10 0.6554(3) 0.6566(2) 0.49855(15) 0.0478(7) Uani d 1
H H10A 0.5687 0.6602 0.4806 0.057 Uiso calc 1
H H10B 0.6732 0.7167 0.5213 0.057 Uiso calc 1
N N11 0.7491(2) 0.64405(17) 0.44343(11) 0.0400(6) Uani d 1
C C12 0.7086(3) 0.6251(2) 0.38199(15) 0.0440(7) Uani d 1
H H12 0.6206 0.6203 0.3734 0.053 Uiso calc 1
C C13 0.7952(3) 0.6126(2) 0.33169(15) 0.0469(7) Uani d 1
H H13 0.7657 0.5996 0.2892 0.056 Uiso calc 1
C C14 0.9257(3) 0.6192(2) 0.34333(15) 0.0439(7) Uani d 1
C C15 0.9652(3) 0.6400(2) 0.40727(15) 0.0500(8) Uani d 1
H H15 1.0527 0.6449 0.4169 0.060 Uiso calc 1
C C16 0.8761(3) 0.6533(2) 0.45620(16) 0.0493(8) Uani d 1
H H16 0.9033 0.6688 0.4987 0.059 Uiso calc 1
C C17 1.0219(3) 0.6050(3) 0.28885(17) 0.0680(10) Uani d 1
H H17A 1.0431 0.5379 0.2854 0.102 Uiso calc 1
H H17B 1.0986 0.6411 0.2984 0.102 Uiso calc 1
H H17C 0.9856 0.6268 0.2478 0.102 Uiso calc 1

loop_
_atom_site_aniso_label
_atom_site_aniso_U_11
_atom_site_aniso_U_22
_atom_site_aniso_U_33
_atom_site_aniso_U_12
_atom_site_aniso_U_13
_atom_site_aniso_U_23
Br1 0.0428(2) 0.0664(2) 0.0649(2) -0.00036(16) 0.00019(15) -0.00230(18)
C1 0.0509(17) 0.0394(16) 0.0444(17) -0.0034(14) 0.0090(15) 0.0015(14)
C2 0.0513(18) 0.0434(19) 0.0544(18) 0.0051(15) 0.0028(16) 0.0044(15)
C3 0.0530(19) 0.057(2) 0.089(3) 0.0066(18) 0.014(2) 0.012(2)
C4 0.073(3) 0.068(3) 0.089(3) 0.002(2) 0.043(2) 0.005(2)
C5 0.104(3) 0.069(3) 0.053(2) -0.011(2) 0.030(2) -0.0030(19)
C6 0.066(2) 0.062(2) 0.0421(18) -0.0088(17) 0.0079(16) -0.0033(16)
O7 0.0421(11) 0.0718(16) 0.0410(11) 0.0003(10) 0.0042(10) -0.0120(11)
C8 0.0472(17) 0.054(2) 0.0446(17) -0.0009(15) -0.0007(14) 0.0019(15)
C9 0.0454(17) 0.0531(19) 0.0557(19) 0.0045(15) 0.0050(15) 0.0003(16)
C10 0.0431(16) 0.0490(18) 0.0513(18) 0.0030(14) 0.0041(14) -0.0031(15)
N11 0.0347(12) 0.0386(14) 0.0468(14) 0.0002(10) 0.0003(11) -0.0012(11)
C12 0.0374(15) 0.0456(18) 0.0489(18) -0.0023(13) -0.0103(14) 0.0005(15)
C13 0.0490(17) 0.0508(19) 0.0407(16) -0.0033(15) -0.0055(14) -0.0008(14)
C14 0.0466(16) 0.0400(17) 0.0452(17) -0.0042(14) 0.0036(14) 0.0014(14)
C15 0.0324(15) 0.062(2) 0.0554(19) -0.0070(15) -0.0019(14) -0.0028(16)
C16 0.0410(16) 0.061(2) 0.0462(18) -0.0061(15) -0.0059(14) -0.0058(16)
C17 0.062(2) 0.082(3) 0.059(2) -0.007(2) 0.0151(18) -0.0050(19)

loop_
_atom_type_symbol
_atom_type_description
_atom_type_scat_dispersion_real
_atom_type_scat_dispersion_imag
_atom_type_scat_source
C C 0.0033 0.0016 'International Tables Vol C Tables 4.2.6.8 and 6.1.1.4'
H H 0.0000 0.0000 'International Tables Vol C Tables 4.2.6.8 and 6.1.1.4'
N N 0.0061 0.0033 'International Tables Vol C Tables 4.2.6.8 and 6.1.1.4'
O O 0.0106 0.0060 'International Tables Vol C Tables 4.2.6.8 and 6.1.1.4'
Br Br -0.2901 2.4595 'International Tables Vol C Tables 4.2.6.8 and 6.1.1.4'

loop_
_geom_angle_atom_site_label_1
_geom_angle_atom_site_label_2
_geom_angle_atom_site_label_3
_geom_angle
O7 C1 C2 115.6(3)
O7 C1 C6 124.3(3)
C2 C1 C6 120.0(3)
C3 C2 C1 119.8(3)
C3 C2 H2 120.1
C1 C2 H2 120.1
C4 C3 C2 120.9(4)
C4 C3 H3 119.5
C2 C3 H3 119.5
C3 C4 C5 119.8(4)
C3 C4 H4 120.1
C5 C4 H4 120.1
C4 C5 C6 120.6(3)
C4 C5 H5 119.7
C6 C5 H5 119.7
C1 C6 C5 118.9(3)
C1 C6 H6 120.6
C5 C6 H6 120.6
C1 O7 C8 119.0(2)
O7 C8 C9 106.6(2)
O7 C8 H8A 110.4
C9 C8 H8A 110.4
O7 C8 H8B 110.4
C9 C8 H8B 110.4
H8A C8 H8B 108.6
C8 C9 C10 110.9(3)
C8 C9 H9A 109.5
C10 C9 H9A 109.5
C8 C9 H9B 109.5
C10 C9 H9B 109.5
H9A C9 H9B 108.1
N11 C10 C9 111.4(2)
N11 C10 H10A 109.3
C9 C10 H10A 109.3
N11 C10 H10B 109.3
C9 C10 H10B 109.3
H10A C10 H10B 108.0
C12 N11 C16 120.2(2)
C12 N11 C10 120.9(2)
C16 N11 C10 118.9(2)
N11 C12 C13 120.6(3)
N11 C12 H12 119.7
C13 C12 H12 119.7
C12 C13 C14 120.7(3)
C12 C13 H13 119.7
C14 C13 H13 119.7
C13 C14 C15 117.6(3)
C13 C14 C17 121.3(3)
C15 C14 C17 121.1(3)
C16 C15 C14 120.3(3)
C16 C15 H15 119.9
C14 C15 H15 119.9
N11 C16 C15 120.6(3)
N11 C16 H16 119.7
C15 C16 H16 119.7
C14 C17 H17A 109.5
C14 C17 H17B 109.5
H17A C17 H17B 109.5
C14 C17 H17C 109.5
H17A C17 H17C 109.5
H17B C17 H17C 109.5

loop_
_geom_bond_atom_site_label_1
_geom_bond_atom_site_label_2
_geom_bond_distance
C1 O7 1.362(3)
C1 C2 1.383(4)
C1 C6 1.384(4)
C2 C3 1.371(5)
C2 H2 0.9300
C3 C4 1.364(5)
C3 H3 0.9300
C4 C5 1.371(6)
C4 H4 0.9300
C5 C6 1.393(5)
C5 H5 0.9300
C6 H6 0.9300
O7 C8 1.431(3)
C8 C9 1.505(4)
C8 H8A 0.9700
C8 H8B 0.9700
C9 C10 1.511(4)
C9 H9A 0.9700
C9 H9B 0.9700
C10 N11 1.488(4)
C10 H10A 0.9700
C10 H10B 0.9700
N11 C12 1.337(3)
N11 C16 1.347(4)
C12 C13 1.368(4)
C12 H12 0.9300
C13 C14 1.375(4)
C13 H13 0.9300
C14 C15 1.386(4)
C14 C17 1.498(4)
C15 C16 1.365(4)
C15 H15 0.9300
C16 H16 0.9300
C17 H17A 0.9600
C17 H17B 0.9600
C17 H17C 0.9600

loop_
_geom_hbond_atom_site_label_D
_geom_hbond_atom_site_label_H
_geom_hbond_atom_site_label_A
_geom_hbond_site_symmetry_A
_geom_hbond_distance_DH
_geom_hbond_distance_HA
_geom_hbond_distance_DA
_geom_hbond_angle_DHA
C10 H10A O7 . 0.97 2.52 2.850(3) 100
C10 H10B Br1 4_566 0.97 2.89 3.735(3) 146
C10 H10A Br1 . 0.97 3.11 4.043(3) 163
C12 H12 Br1 . 0.93 3.08 3.940(3) 154
C15 H15 Br1 1_655 0.93 3.07 3.931(3) 155
C17 H17B Br1 1_655 0.96 3.08 3.956(4) 152

loop_
_geom_torsion_atom_site_label_1
_geom_torsion_atom_site_label_2
_geom_torsion_atom_site_label_3
_geom_torsion_atom_site_label_4
_geom_torsion
O7 C1 C2 C3 -179.4(3)
C6 C1 C2 C3 0.5(5)
C1 C2 C3 C4 0.7(5)
C2 C3 C4 C5 -1.0(6)
C3 C4 C5 C6 0.0(6)
O7 C1 C6 C5 178.5(3)
C2 C1 C6 C5 -1.4(5)
C4 C5 C6 C1 1.2(5)
C2 C1 O7 C8 174.7(3)
C6 C1 O7 C8 -5.3(4)
C1 O7 C8 C9 -174.5(3)
O7 C8 C9 C10 62.9(3)
C8 C9 C10 N11 178.4(2)
C9 C10 N11 C12 111.0(3)
C9 C10 N11 C16 -69.8(3)
C16 N11 C12 C13 1.5(4)
C10 N11 C12 C13 -179.3(3)
N11 C12 C13 C14 0.1(5)
C12 C13 C14 C15 -0.8(5)
C12 C13 C14 C17 179.5(3)
C13 C14 C15 C16 0.0(5)
C17 C14 C15 C16 179.6(3)
C12 N11 C16 C15 -2.4(5)
C10 N11 C16 C15 178.4(3)
C14 C15 C16 N11 1.6(5)
